data_7101885
loop_
_publ_author_name
'Albrecht, Markus'
'Osetska, Olga'
'Klankermayer, J\"urgen'
'Fr\"ohlich, Roland'
'Gumy, Fr\'ed\'eric'
'B\"unzli, Jean-Claude G'

_publ_section_title
;
 Enhancement of near-IR emission by bromine substitution in lanthanide
 complexes with 2-carboxamide-8-hydroxyquinoline.
;
_journal_issue 18
_journal_name_full 'Chemical communications (Cambridge, England)'
_journal_page_first 1834
_journal_page_last 1836
_journal_paper_doi 10.1039/b618918k
_journal_year 2007
_chemical_formula_sum 'C48 H56 Cl3 Er F3 K N6 O10 S'
_chemical_formula_weight 1278.76
_chemical_name_systematic
;
?
;
_space_group_IT_number 2
_symmetry_cell_setting triclinic
_symmetry_space_group_name_Hall '-P 1'
_symmetry_space_group_name_H-M 'P -1'
_atom_sites_solution_hydrogens geom
_atom_sites_solution_primary direct
_atom_sites_solution_secondary difmap
_audit_creation_method SHELXL-97
_cell_angle_alpha 115.44(1)
_cell_angle_beta 110.20(1)
_cell_angle_gamma 91.18(1)
_cell_formula_units_Z 2
_cell_length_a 13.531(1)
_cell_length_b 15.467(1)
_cell_length_c 15.721(1)
_cell_measurement_reflns_used 8468
_cell_measurement_temperature 223(2)
_cell_measurement_theta_max 27.88
_cell_measurement_theta_min 0.41
_cell_volume 2732.4(3)
_computing_cell_refinement 'Collect (Nonius B.V., 1998)'
_computing_data_collection 'Collect (Nonius B.V., 1998)'
_computing_data_reduction 'Denzo-SMN (Otwinwoski & Minor, 1997)'
_computing_molecular_graphics 'SCHAKAL (Keller, 1997)'
_computing_publication_material 'SHELXL-97 (Sheldrick, 1997)'
_computing_structure_refinement 'SHELXL-97 (Sheldrick, 1997)'
_computing_structure_solution 'SHELXS-97 (Sheldrick, 1990)'
_diffrn_ambient_temperature 223(2)
_diffrn_measured_fraction_theta_full 0.982
_diffrn_measured_fraction_theta_max 0.982
_diffrn_measurement_device_type 'Nonius KappaCCD'
_diffrn_measurement_method '\w and \f scans'
_diffrn_radiation_monochromator graphite
_diffrn_radiation_source 'rotating anode Nonius FR591'
_diffrn_radiation_type MoK\a
_diffrn_radiation_wavelength 0.71073
_diffrn_reflns_av_R_equivalents 0.0671
_diffrn_reflns_av_sigmaI/netI 0.0716
_diffrn_reflns_limit_h_max 15
_diffrn_reflns_limit_h_min -16
_diffrn_reflns_limit_k_max 16
_diffrn_reflns_limit_k_min -18
_diffrn_reflns_limit_l_max 18
_diffrn_reflns_limit_l_min -18
_diffrn_reflns_number 25206
_diffrn_reflns_theta_full 25.00
_diffrn_reflns_theta_max 25.00
_diffrn_reflns_theta_min 1.56
_exptl_absorpt_coefficient_mu 1.866
_exptl_absorpt_correction_T_max 0.7671
_exptl_absorpt_correction_T_min 0.6953
_exptl_absorpt_correction_type multi-scan
_exptl_absorpt_process_details 'SORTAV (Blessing, 1995 & 1997)'
_exptl_crystal_colour 'red orange'
_exptl_crystal_density_diffrn 1.554
_exptl_crystal_density_method 'not measured'
_exptl_crystal_description block
_exptl_crystal_F_000 1294
_exptl_crystal_size_max 0.21
_exptl_crystal_size_mid 0.21
_exptl_crystal_size_min 0.15
_refine_diff_density_max 0.939
_refine_diff_density_min -1.320
_refine_diff_density_rms 0.106
_refine_ls_extinction_method none
_refine_ls_goodness_of_fit_ref 1.012
_refine_ls_hydrogen_treatment riding
_refine_ls_matrix_type full
_refine_ls_number_parameters 666
_refine_ls_number_reflns 9457
_refine_ls_number_restraints 0
_refine_ls_restrained_S_all 1.012
_refine_ls_R_factor_all 0.0645
_refine_ls_R_factor_gt 0.0461
_refine_ls_shift/su_max 0.001
_refine_ls_shift/su_mean 0.000
_refine_ls_structure_factor_coef Fsqd
_refine_ls_weighting_details 'calc w=1/[\s^2^(Fo^2^)+(0.0645P)^2^+0.8921P] where P=(Fo^2^+2Fc^2^)/3'
_refine_ls_weighting_scheme calc
_refine_ls_wR_factor_gt 0.1064
_refine_ls_wR_factor_ref 0.1146
_reflns_number_gt 7647
_reflns_number_total 9457
_reflns_threshold_expression >2sigma(I)
_cod_data_source_file b618918k.txt
_cod_data_source_block fro3934
_cod_original_sg_symbol_H-M P-1
_cod_database_code 7101885

loop_
_symmetry_equiv_pos_as_xyz
'x, y, z'
'-x, -y, -z'

loop_
_atom_site_label
_atom_site_type_symbol
_atom_site_fract_x
_atom_site_fract_y
_atom_site_fract_z
_atom_site_U_iso_or_equiv
_atom_site_adp_type
_atom_site_occupancy
_atom_site_symmetry_multiplicity
_atom_site_calc_flag
_atom_site_refinement_flags
Er Er 0.475945(18) 0.320347(16) 0.657032(15) 0.02908(10) Uani 1 1 d .
N11 N 0.4588(3) 0.1476(3) 0.6264(3) 0.0301(10) Uani 1 1 d .
C12 C 0.5189(4) 0.1338(4) 0.7062(4) 0.0338(12) Uani 1 1 d .
C13 C 0.5898(4) 0.2196(4) 0.7953(4) 0.0339(12) Uani 1 1 d .
O13 O 0.5885(3) 0.3051(2) 0.7968(2) 0.0327(8) Uani 1 1 d .
C14 C 0.6573(5) 0.2072(4) 0.8778(4) 0.0411(14) Uani 1 1 d .
H14 H 0.7087 0.2604 0.9355 0.049 Uiso 1 1 calc R
C15 C 0.6480(5) 0.1150(5) 0.8743(5) 0.0534(16) Uani 1 1 d .
H15 H 0.6916 0.1090 0.9320 0.064 Uiso 1 1 calc R
C16 C 0.5789(6) 0.0342(5) 0.7915(5) 0.0611(19) Uani 1 1 d .
H16 H 0.5753 -0.0263 0.7922 0.073 Uiso 1 1 calc R
C17 C 0.5128(5) 0.0420(4) 0.7046(5) 0.0468(15) Uani 1 1 d .
C18 C 0.4407(6) -0.0355(5) 0.6134(5) 0.066(2) Uani 1 1 d .
H18 H 0.4350 -0.0986 0.6078 0.080 Uiso 1 1 calc R
C19 C 0.3786(6) -0.0224(4) 0.5327(5) 0.0599(18) Uani 1 1 d .
H19 H 0.3293 -0.0753 0.4727 0.072 Uiso 1 1 calc R
C20 C 0.3898(5) 0.0723(4) 0.5407(4) 0.0397(13) Uani 1 1 d .
C21 C 0.3272(5) 0.1080(4) 0.4663(4) 0.0394(13) Uani 1 1 d .
O22 O 0.3460(3) 0.1969(3) 0.4946(3) 0.0445(10) Uani 1 1 d .
N23 N 0.2510(4) 0.0503(3) 0.3734(3) 0.0510(13) Uani 1 1 d .
C24 C 0.2268(6) -0.0566(4) 0.3177(5) 0.0616(19) Uani 1 1 d .
H24A H 0.2905 -0.0810 0.3442 0.074 Uiso 1 1 calc R
H24B H 0.2108 -0.0774 0.2452 0.074 Uiso 1 1 calc R
C25 C 0.1339(6) -0.1012(5) 0.3264(6) 0.078(2) Uani 1 1 d .
H25A H 0.1478 -0.0787 0.3981 0.116 Uiso 1 1 calc R
H25B H 0.1246 -0.1718 0.2921 0.116 Uiso 1 1 calc R
H25C H 0.0692 -0.0820 0.2947 0.116 Uiso 1 1 calc R
C26 C 0.1856(6) 0.0998(5) 0.3179(5) 0.066(2) Uani 1 1 d .
H26A H 0.1796 0.1625 0.3681 0.080 Uiso 1 1 calc R
H26B H 0.1130 0.0597 0.2758 0.080 Uiso 1 1 calc R
C27 C 0.2292(8) 0.1177(6) 0.2513(6) 0.094(3) Uani 1 1 d .
H27A H 0.3016 0.1565 0.2920 0.142 Uiso 1 1 calc R
H27B H 0.1840 0.1526 0.2201 0.142 Uiso 1 1 calc R
H27C H 0.2308 0.0558 0.1982 0.142 Uiso 1 1 calc R
N31 N 0.4359(3) 0.4460(3) 0.7999(3) 0.0319(10) Uani 1 1 d .
C32 C 0.5098(5) 0.5307(4) 0.8601(4) 0.0359(13) Uani 1 1 d .
C33 C 0.5954(4) 0.5411(4) 0.8285(4) 0.0337(12) Uani 1 1 d .
O33 O 0.5957(3) 0.4695(2) 0.7440(2) 0.0343(8) Uani 1 1 d .
C34 C 0.6705(5) 0.6263(4) 0.8898(4) 0.0500(15) Uani 1 1 d .
H34 H 0.7256 0.6370 0.8699 0.060 Uiso 1 1 calc R
C35 C 0.6680(6) 0.6974(5) 0.9803(5) 0.067(2) Uani 1 1 d .
H35 H 0.7222 0.7541 1.0203 0.080 Uiso 1 1 calc R
C36 C 0.5895(7) 0.6875(5) 1.0130(5) 0.065(2) Uani 1 1 d .
H36 H 0.5902 0.7364 1.0751 0.078 Uiso 1 1 calc R
C37 C 0.5068(6) 0.6029(4) 0.9524(4) 0.0512(17) Uani 1 1 d .
C38 C 0.4216(7) 0.5816(5) 0.9773(5) 0.066(2) Uani 1 1 d .
H38 H 0.4167 0.6261 1.0386 0.079 Uiso 1 1 calc R
C39 C 0.3467(6) 0.4974(5) 0.9137(5) 0.0626(19) Uani 1 1 d .
H39 H 0.2892 0.4850 0.9301 0.075 Uiso 1 1 calc R
C40 C 0.3553(5) 0.4294(4) 0.8240(4) 0.0425(14) Uani 1 1 d .
C41 C 0.2893(5) 0.3291(5) 0.7499(5) 0.0488(15) Uani 1 1 d .
O42 O 0.3264(3) 0.2724(3) 0.6894(3) 0.0521(11) Uani 1 1 d .
N43 N 0.1949(5) 0.2964(6) 0.7450(5) 0.085(2) Uani 1 1 d .
C44 C 0.1590(8) 0.1819(12) 0.6920(10) 0.159(7) Uani 1 1 d .
H44A H 0.2206 0.1495 0.6940 0.191 Uiso 1 1 calc R
H44B H 0.1178 0.1618 0.7232 0.191 Uiso 1 1 calc R
C45 C 0.0982(10) 0.1642(8) 0.5977(10) 0.131(4) Uani 1 1 d .
H45A H 0.1414 0.1849 0.5692 0.196 Uiso 1 1 calc R
H45B H 0.0402 0.1999 0.5990 0.196 Uiso 1 1 calc R
H45C H 0.0685 0.0947 0.5558 0.196 Uiso 1 1 calc R
C46 C 0.1301(8) 0.3508(12) 0.8013(8) 0.156(6) Uani 1 1 d .
H46A H 0.0928 0.3064 0.8149 0.187 Uiso 1 1 calc R
H46B H 0.1793 0.4033 0.8677 0.187 Uiso 1 1 calc R
C47 C 0.0596(11) 0.3889(8) 0.7563(9) 0.130(4) Uani 1 1 d .
H47A H 0.0959 0.4398 0.7508 0.195 Uiso 1 1 calc R
H47B H 0.0168 0.4168 0.7961 0.195 Uiso 1 1 calc R
H47C H 0.0131 0.3388 0.6885 0.195 Uiso 1 1 calc R
N51 N 0.4882(3) 0.3429(3) 0.5136(3) 0.0317(10) Uani 1 1 d .
C52 C 0.5772(4) 0.3242(4) 0.4937(4) 0.0333(12) Uani 1 1 d .
C53 C 0.6513(4) 0.2875(3) 0.5544(4) 0.0330(12) Uani 1 1 d .
O53 O 0.6274(3) 0.2740(2) 0.6224(2) 0.0340(8) Uani 1 1 d .
C54 C 0.7429(5) 0.2686(4) 0.5351(4) 0.0418(14) Uani 1 1 d .
H54 H 0.7938 0.2447 0.5729 0.050 Uiso 1 1 calc R
C55 C 0.7613(5) 0.2847(5) 0.4597(5) 0.0530(17) Uani 1 1 d .
H55 H 0.8243 0.2706 0.4485 0.064 Uiso 1 1 calc R
C56 C 0.6916(5) 0.3199(5) 0.4020(4) 0.0529(17) Uani 1 1 d .
H56 H 0.7068 0.3301 0.3527 0.063 Uiso 1 1 calc R
C57 C 0.5957(5) 0.3409(4) 0.4177(4) 0.0419(14) Uani 1 1 d .
C58 C 0.5188(5) 0.3799(4) 0.3669(4) 0.0489(16) Uani 1 1 d .
H58 H 0.5292 0.3941 0.3177 0.059 Uiso 1 1 calc R
C59 C 0.4296(5) 0.3979(4) 0.3868(4) 0.0430(14) Uani 1 1 d .
H59 H 0.3784 0.4240 0.3518 0.052 Uiso 1 1 calc R
C60 C 0.4146(4) 0.3766(4) 0.4615(4) 0.0343(12) Uani 1 1 d .
C61 C 0.3269(4) 0.3970(4) 0.5019(4) 0.0336(12) Uani 1 1 d .
O62 O 0.3478(3) 0.4055(3) 0.5888(2) 0.0389(9) Uani 1 1 d .
N63 N 0.2306(4) 0.4079(3) 0.4488(3) 0.0432(11) Uani 1 1 d .
C64 C 0.1855(5) 0.3794(4) 0.3388(4) 0.0484(15) Uani 1 1 d .
H64A H 0.1146 0.3369 0.3064 0.058 Uiso 1 1 calc R
H64B H 0.2321 0.3421 0.3073 0.058 Uiso 1 1 calc R
C65 C 0.1746(6) 0.4678(4) 0.3191(4) 0.0587(18) Uani 1 1 d .
H65A H 0.1378 0.5101 0.3587 0.088 Uiso 1 1 calc R
H65B H 0.1337 0.4460 0.2468 0.088 Uiso 1 1 calc R
H65C H 0.2455 0.5034 0.3394 0.088 Uiso 1 1 calc R
C66 C 0.1556(5) 0.4352(5) 0.4999(5) 0.0588(17) Uani 1 1 d .
H66A H 0.1032 0.4658 0.4674 0.071 Uiso 1 1 calc R
H66B H 0.1954 0.4833 0.5717 0.071 Uiso 1 1 calc R
C67 C 0.0966(6) 0.3480(6) 0.4953(6) 0.077(2) Uani 1 1 d .
H67A H 0.0564 0.3004 0.4244 0.115 Uiso 1 1 calc R
H67B H 0.0475 0.3691 0.5295 0.115 Uiso 1 1 calc R
H67C H 0.1481 0.3185 0.5291 0.115 Uiso 1 1 calc R
K1 K 0.77135(10) 0.40420(9) 0.82142(9) 0.0467(3) Uani 1 1 d .
S1 S 0.97808(14) 0.35966(13) 0.99971(13) 0.0591(5) Uani 1 1 d .
O1 O 1.0800(4) 0.4237(3) 1.0603(4) 0.0724(14) Uani 1 1 d .
O2 O 0.9406(5) 0.3302(4) 0.8923(3) 0.0903(18) Uani 1 1 d .
O3 O 0.9023(5) 0.3840(4) 1.0417(5) 0.117(2) Uani 1 1 d .
C1 C 1.0041(7) 0.2479(5) 1.0035(6) 0.072(2) Uani 1 1 d .
F1 F 0.9171(4) 0.1790(3) 0.9559(4) 0.1010(16) Uani 1 1 d .
F2 F 1.0507(6) 0.2588(4) 1.0972(4) 0.148(3) Uani 1 1 d .
F3 F 1.0684(4) 0.2097(4) 0.9570(5) 0.1139(18) Uani 1 1 d .
C71 C 0.5327(9) 0.1412(8) 0.1153(8) 0.127(4) Uani 1 1 d .
H71A H 0.5495 0.0803 0.0744 0.190 Uiso 1 1 calc R
H71B H 0.4565 0.1394 0.0850 0.190 Uiso 1 1 calc R
H71C H 0.5518 0.1500 0.1843 0.190 Uiso 1 1 calc R
C72 C 0.5933(8) 0.2220(7) 0.1185(6) 0.093(3) Uani 1 1 d .
H72A H 0.5781 0.2106 0.0485 0.111 Uiso 1 1 calc R
H72B H 0.5705 0.2826 0.1534 0.111 Uiso 1 1 calc R
O73 O 0.7049(5) 0.2326(4) 0.1704(4) 0.0810(15) Uani 1 1 d .
C74 C 0.7658(8) 0.3153(9) 0.1813(7) 0.114(4) Uani 1 1 d .
H74A H 0.7621 0.3042 0.1139 0.137 Uiso 1 1 calc R
H74B H 0.7346 0.3727 0.2084 0.137 Uiso 1 1 calc R
C75 C 0.8734(8) 0.3339(10) 0.2470(9) 0.136(5) Uani 1 1 d .
H75A H 0.8783 0.3562 0.3165 0.204 Uiso 1 1 calc R
H75B H 0.9149 0.3839 0.2444 0.204 Uiso 1 1 calc R
H75C H 0.9016 0.2745 0.2257 0.204 Uiso 1 1 calc R
Cl1 Cl -0.1702(7) 0.0020(5) 0.1059(6) 0.334(4) Uani 1 1 d .
Cl2 Cl -0.1015(3) 0.0875(3) 0.3184(4) 0.234(3) Uani 1 1 d .
Cl3 Cl -0.3119(4) -0.0251(3) 0.1906(5) 0.236(3) Uani 1 1 d .
C81 C -0.2086(10) 0.0577(9) 0.2085(12) 0.179(7) Uani 1 1 d .
H81 H -0.2347 0.1174 0.2098 0.215 Uiso 1 1 calc R

loop_
_atom_site_aniso_label
_atom_site_aniso_U_11
_atom_site_aniso_U_22
_atom_site_aniso_U_33
_atom_site_aniso_U_23
_atom_site_aniso_U_13
_atom_site_aniso_U_12
Er 0.02722(15) 0.02730(14) 0.02520(13) 0.00813(10) 0.00751(10) 0.00074(10)
N11 0.026(2) 0.026(2) 0.032(2) 0.0076(19) 0.013(2) 0.0044(19)
C12 0.031(3) 0.032(3) 0.035(3) 0.012(2) 0.014(2) 0.002(2)
C13 0.038(3) 0.034(3) 0.036(3) 0.015(2) 0.022(3) 0.011(3)
O13 0.036(2) 0.0263(19) 0.0255(17) 0.0073(15) 0.0067(16) 0.0027(16)
C14 0.040(4) 0.044(3) 0.036(3) 0.020(3) 0.011(3) 0.010(3)
C15 0.055(4) 0.054(4) 0.054(4) 0.035(3) 0.012(3) 0.013(3)
C16 0.062(5) 0.043(4) 0.083(5) 0.043(4) 0.016(4) 0.003(3)
C17 0.045(4) 0.036(3) 0.058(4) 0.025(3) 0.015(3) 0.002(3)
C18 0.073(5) 0.035(4) 0.073(5) 0.026(3) 0.008(4) -0.003(4)
C19 0.061(5) 0.028(3) 0.057(4) 0.005(3) 0.006(3) -0.010(3)
C20 0.037(3) 0.028(3) 0.040(3) 0.005(2) 0.014(3) -0.001(3)
C21 0.034(3) 0.034(3) 0.034(3) 0.006(3) 0.009(3) -0.001(3)
O22 0.043(3) 0.035(2) 0.0315(19) 0.0091(17) -0.0028(17) -0.0072(19)
N23 0.046(3) 0.036(3) 0.040(3) 0.002(2) 0.003(2) -0.006(2)
C24 0.063(5) 0.042(4) 0.045(3) 0.001(3) 0.010(3) -0.009(3)
C25 0.048(5) 0.061(5) 0.097(6) 0.029(4) 0.010(4) -0.006(4)
C26 0.057(5) 0.059(4) 0.043(3) 0.010(3) -0.006(3) -0.007(4)
C27 0.130(9) 0.075(6) 0.067(5) 0.032(5) 0.027(5) 0.039(6)
N31 0.033(3) 0.029(2) 0.027(2) 0.0098(19) 0.010(2) 0.008(2)
C32 0.042(3) 0.034(3) 0.028(3) 0.015(2) 0.009(2) 0.015(3)
C33 0.033(3) 0.023(3) 0.033(3) 0.010(2) 0.004(2) 0.007(2)
O33 0.035(2) 0.0268(19) 0.0327(18) 0.0094(16) 0.0100(17) -0.0001(16)
C34 0.042(4) 0.036(3) 0.050(3) 0.011(3) 0.005(3) 0.000(3)
C35 0.067(5) 0.039(4) 0.057(4) 0.009(3) 0.001(4) 0.006(4)
C36 0.085(6) 0.041(4) 0.032(3) 0.000(3) 0.004(4) 0.021(4)
C37 0.074(5) 0.039(4) 0.032(3) 0.012(3) 0.015(3) 0.027(3)
C38 0.107(6) 0.054(4) 0.053(4) 0.024(4) 0.051(4) 0.041(4)
C39 0.092(6) 0.057(4) 0.071(4) 0.035(4) 0.059(4) 0.037(4)
C40 0.049(4) 0.045(3) 0.044(3) 0.024(3) 0.026(3) 0.021(3)
C41 0.043(4) 0.058(4) 0.056(4) 0.029(3) 0.028(3) 0.016(3)
O42 0.044(3) 0.036(2) 0.074(3) 0.017(2) 0.032(2) 0.0034(19)
N43 0.049(4) 0.104(5) 0.102(5) 0.034(4) 0.049(4) 0.004(4)
C44 0.054(7) 0.31(2) 0.146(10) 0.145(13) 0.029(7) -0.013(9)
C45 0.128(10) 0.138(10) 0.216(14) 0.116(10) 0.121(11) 0.063(8)
C46 0.060(7) 0.291(18) 0.101(8) 0.075(10) 0.037(6) 0.047(9)
C47 0.185(14) 0.117(9) 0.121(9) 0.062(7) 0.085(9) 0.086(9)
N51 0.034(3) 0.023(2) 0.027(2) 0.0056(18) 0.008(2) -0.0012(19)
C52 0.033(3) 0.026(3) 0.031(3) 0.006(2) 0.012(2) -0.003(2)
C53 0.034(3) 0.021(3) 0.029(3) 0.001(2) 0.010(2) -0.001(2)
O53 0.032(2) 0.035(2) 0.0340(18) 0.0136(16) 0.0149(16) 0.0065(16)
C54 0.035(3) 0.036(3) 0.045(3) 0.010(3) 0.017(3) 0.005(3)
C55 0.042(4) 0.061(4) 0.053(4) 0.017(3) 0.030(3) 0.005(3)
C56 0.056(4) 0.061(4) 0.040(3) 0.017(3) 0.026(3) -0.003(3)
C57 0.043(4) 0.041(3) 0.030(3) 0.007(3) 0.015(3) -0.005(3)
C58 0.064(5) 0.043(4) 0.032(3) 0.012(3) 0.019(3) -0.006(3)
C59 0.052(4) 0.040(3) 0.031(3) 0.016(3) 0.009(3) 0.004(3)
C60 0.035(3) 0.028(3) 0.026(2) 0.008(2) 0.004(2) 0.000(2)
C61 0.037(3) 0.025(3) 0.031(3) 0.012(2) 0.006(2) 0.002(2)
O62 0.037(2) 0.045(2) 0.0310(19) 0.0175(17) 0.0097(17) 0.0126(18)
N63 0.041(3) 0.048(3) 0.040(2) 0.021(2) 0.014(2) 0.017(2)
C64 0.044(4) 0.048(4) 0.038(3) 0.020(3) 0.000(3) 0.001(3)
C65 0.063(5) 0.049(4) 0.043(3) 0.021(3) -0.001(3) 0.007(3)
C66 0.046(4) 0.073(5) 0.053(4) 0.031(4) 0.012(3) 0.021(4)
C67 0.054(5) 0.099(6) 0.083(5) 0.046(5) 0.030(4) 0.006(4)
K1 0.0297(7) 0.0467(8) 0.0482(7) 0.0189(6) 0.0026(6) 0.0000(6)
S1 0.0385(10) 0.0529(10) 0.0587(10) 0.0164(8) 0.0019(8) -0.0019(8)
O1 0.040(3) 0.056(3) 0.085(3) 0.029(3) -0.011(2) -0.013(2)
O2 0.100(4) 0.077(4) 0.050(3) 0.024(3) -0.013(3) 0.020(3)
O3 0.100(5) 0.067(4) 0.139(5) -0.004(4) 0.066(5) -0.010(3)
C1 0.062(5) 0.052(5) 0.064(5) 0.022(4) -0.009(4) -0.013(4)
F1 0.085(4) 0.061(3) 0.104(3) 0.023(3) 0.000(3) -0.026(3)
F2 0.212(7) 0.085(4) 0.073(3) 0.048(3) -0.036(4) -0.036(4)
F3 0.087(4) 0.073(3) 0.174(5) 0.055(4) 0.044(4) 0.031(3)
C71 0.106(9) 0.098(8) 0.120(8) 0.045(7) -0.009(7) -0.013(7)
C72 0.090(7) 0.114(8) 0.072(5) 0.048(6) 0.023(5) 0.034(6)
O73 0.080(4) 0.099(4) 0.059(3) 0.037(3) 0.021(3) 0.017(3)
C74 0.097(8) 0.170(11) 0.101(7) 0.092(8) 0.031(6) 0.009(7)
C75 0.068(7) 0.215(14) 0.132(9) 0.095(10) 0.029(7) 0.000(8)
Cl1 0.407(11) 0.283(7) 0.335(8) 0.095(7) 0.226(9) 0.193(8)
Cl2 0.119(3) 0.138(3) 0.294(6) 0.024(3) 0.012(4) 0.043(3)
Cl3 0.148(4) 0.163(4) 0.365(7) 0.147(4) 0.035(4) 0.019(3)
C81 0.092(9) 0.085(8) 0.247(17) 0.010(10) 0.031(11) -0.012(7)

loop_
_atom_type_symbol
_atom_type_description
_atom_type_scat_dispersion_real
_atom_type_scat_dispersion_imag
_atom_type_scat_source
C C 0.0033 0.0016 'International Tables Vol C Tables 4.2.6.8 and 6.1.1.4'
H H 0.0000 0.0000 'International Tables Vol C Tables 4.2.6.8 and 6.1.1.4'
N N 0.0061 0.0033 'International Tables Vol C Tables 4.2.6.8 and 6.1.1.4'
O O 0.0106 0.0060 'International Tables Vol C Tables 4.2.6.8 and 6.1.1.4'
F F 0.0171 0.0103 'International Tables Vol C Tables 4.2.6.8 and 6.1.1.4'
S S 0.1246 0.1234 'International Tables Vol C Tables 4.2.6.8 and 6.1.1.4'
Cl Cl 0.1484 0.1585 'International Tables Vol C Tables 4.2.6.8 and 6.1.1.4'
K K 0.2009 0.2494 'International Tables Vol C Tables 4.2.6.8 and 6.1.1.4'
Er Er -0.2586 4.9576 'International Tables Vol C Tables 4.2.6.8 and 6.1.1.4'

loop_
_geom_angle_atom_site_label_1
_geom_angle_atom_site_label_2
_geom_angle_atom_site_label_3
_geom_angle
_geom_angle_site_symmetry_1
_geom_angle_site_symmetry_3
O13 Er O33 80.64(12) . .
O13 Er O53 74.19(12) . .
O33 Er O53 77.89(12) . .
O13 Er O22 129.69(12) . .
O33 Er O22 146.46(12) . .
O53 Er O22 95.53(13) . .
O13 Er O42 87.53(14) . .
O33 Er O42 129.23(13) . .
O53 Er O42 144.83(13) . .
O22 Er O42 73.15(14) . .
O13 Er O62 149.13(12) . .
O33 Er O62 84.83(12) . .
O53 Er O62 128.90(12) . .
O22 Er O62 73.82(13) . .
O42 Er O62 80.80(13) . .
O13 Er N51 138.34(13) . .
O33 Er N51 78.18(12) . .
O53 Er N51 66.53(13) . .
O22 Er N51 69.19(12) . .
O42 Er N51 133.23(15) . .
O62 Er N51 62.96(13) . .
O13 Er N11 67.56(12) . .
O33 Er N11 143.60(13) . .
O53 Er N11 76.80(12) . .
O22 Er N11 62.16(13) . .
O42 Er N11 68.43(13) . .
O62 Er N11 131.55(13) . .
N51 Er N11 114.23(13) . .
O13 Er N31 77.90(13) . .
O33 Er N31 67.06(13) . .
O53 Er N31 138.04(13) . .
O22 Er N31 126.44(14) . .
O42 Er N31 62.19(13) . .
O62 Er N31 71.36(12) . .
N51 Er N31 124.15(13) . .
N11 Er N31 119.83(13) . .
O13 Er K1 45.55(8) . .
O33 Er K1 45.68(9) . .
O53 Er K1 48.15(8) . .
O22 Er K1 143.20(10) . .
O42 Er K1 131.03(11) . .
O62 Er K1 130.18(9) . .
N51 Er K1 95.61(10) . .
N11 Er K1 98.01(10) . .
N31 Er K1 90.07(10) . .
C20 N11 C12 120.0(4) . .
C20 N11 Er 124.2(3) . .
C12 N11 Er 115.6(3) . .
N11 C12 C17 122.9(5) . .
N11 C12 C13 115.8(4) . .
C17 C12 C13 121.3(5) . .
O13 C13 C14 123.0(5) . .
O13 C13 C12 119.7(5) . .
C14 C13 C12 117.3(5) . .
O13 C13 K1 42.6(2) . .
C14 C13 K1 97.1(3) . .
C12 C13 K1 131.0(3) . .
C13 O13 Er 121.2(3) . .
C13 O13 K1 118.2(3) . .
Er O13 K1 96.76(11) . .
C13 C14 C15 119.9(5) . .
C16 C15 C14 123.1(6) . .
C15 C16 C17 119.2(5) . .
C18 C17 C12 115.7(5) . .
C18 C17 C16 125.2(6) . .
C12 C17 C16 119.2(5) . .
C19 C18 C17 122.0(6) . .
C18 C19 C20 118.7(5) . .
N11 C20 C19 120.7(5) . .
N11 C20 C21 109.6(4) . .
C19 C20 C21 129.6(5) . .
O22 C21 N23 118.2(5) . .
O22 C21 C20 117.5(5) . .
N23 C21 C20 124.3(5) . .
C21 O22 Er 126.5(3) . .
C21 N23 C24 127.8(6) . .
C21 N23 C26 116.7(5) . .
C24 N23 C26 115.5(5) . .
N23 C24 C25 113.1(6) . .
N23 C26 C27 114.3(7) . .
C40 N31 C32 120.6(4) . .
C40 N31 Er 123.6(3) . .
C32 N31 Er 115.4(3) . .
N31 C32 C37 121.9(5) . .
N31 C32 C33 116.5(4) . .
C37 C32 C33 121.5(5) . .
O33 C33 C34 125.2(5) . .
O33 C33 C32 118.4(4) . .
C34 C33 C32 116.5(5) . .
O33 C33 K1 55.7(3) . .
C34 C33 K1 94.0(4) . .
C32 C33 K1 123.0(3) . .
C33 O33 Er 121.9(3) . .
C33 O33 K1 100.7(3) . .
Er O33 K1 96.28(12) . .
C33 C34 C35 122.3(6) . .
C36 C35 C34 122.0(6) . .
C35 C36 C37 119.3(6) . .
C38 C37 C32 115.9(6) . .
C38 C37 C36 125.7(6) . .
C32 C37 C36 118.3(6) . .
C39 C38 C37 120.8(6) . .
C38 C39 C40 120.0(6) . .
N31 C40 C39 120.7(6) . .
N31 C40 C41 110.5(5) . .
C39 C40 C41 128.5(6) . .
O42 C41 N43 118.2(6) . .
O42 C41 C40 117.3(5) . .
N43 C41 C40 124.5(6) . .
C41 O42 Er 125.2(4) . .
C41 N43 C46 128.6(9) . .
C41 N43 C44 115.7(7) . .
C46 N43 C44 114.2(8) . .
C45 C44 N43 100.4(11) . .
C47 C46 N43 116.2(10) . .
C60 N51 C52 120.6(4) . .
C60 N51 Er 122.4(3) . .
C52 N51 Er 116.9(3) . .
N51 C52 C57 121.5(5) . .
N51 C52 C53 115.8(4) . .
C57 C52 C53 122.7(5) . .
O53 C53 C54 125.2(5) . .
O53 C53 C52 118.5(5) . .
C54 C53 C52 116.3(5) . .
O53 C53 K1 48.6(2) . .
C54 C53 K1 98.2(3) . .
C52 C53 K1 125.2(3) . .
C53 O53 Er 121.9(3) . .
C53 O53 K1 110.8(3) . .
Er O53 K1 93.26(11) . .
C53 C54 C55 121.1(6) . .
C56 C55 C54 122.9(6) . .
C55 C56 C57 119.0(5) . .
C58 C57 C56 125.4(5) . .
C58 C57 C52 116.6(5) . .
C56 C57 C52 117.9(6) . .
C59 C58 C57 121.5(5) . .
C58 C59 C60 118.9(6) . .
N51 C60 C59 120.8(5) . .
N51 C60 C61 110.4(4) . .
C59 C60 C61 128.4(5) . .
O62 C61 N63 120.3(5) . .
O62 C61 C60 117.1(5) . .
N63 C61 C60 122.7(4) . .
C61 O62 Er 121.5(4) . .
C61 N63 C66 117.2(4) . .
C61 N63 C64 126.2(5) . .
C66 N63 C64 115.7(5) . .
N63 C64 C65 112.0(5) . .
N63 C66 C67 112.2(6) . .
O2 K1 O13 110.36(16) . .
O2 K1 O33 177.19(14) . .
O13 K1 O33 67.53(10) . .
O2 K1 O1 82.61(16) . 2_767
O13 K1 O1 144.74(15) . 2_767
O33 K1 O1 100.18(13) . 2_767
O2 K1 O53 112.99(14) . .
O13 K1 O53 61.40(9) . .
O33 K1 O53 64.48(10) . .
O1 K1 O53 144.93(13) 2_767 .
O2 K1 C33 158.22(15) . .
O13 K1 C33 70.94(12) . .
O33 K1 C33 23.69(11) . .
O1 K1 C33 85.26(14) 2_767 .
O53 K1 C33 87.10(12) . .
O2 K1 C53 112.18(15) . .
O13 K1 C53 81.45(11) . .
O33 K1 C53 65.95(12) . .
O1 K1 C53 125.15(14) 2_767 .
O53 K1 C53 20.55(10) . .
C33 K1 C53 89.59(13) . .
O2 K1 C13 91.84(16) . .
O13 K1 C13 19.22(12) . .
O33 K1 C13 85.88(12) . .
O1 K1 C13 150.96(14) 2_767 .
O53 K1 C13 62.98(11) . .
C33 K1 C13 90.04(13) . .
C53 K1 C13 83.35(12) . .
O2 K1 S1 21.66(12) . .
O13 K1 S1 104.56(8) . .
O33 K1 S1 159.56(9) . .
O1 K1 S1 75.16(10) 2_767 .
O53 K1 S1 129.79(9) . .
C33 K1 S1 136.78(10) . .
C53 K1 S1 133.14(10) . .
C13 K1 S1 89.24(10) . .
O2 K1 Er 139.20(12) . .
O13 K1 Er 37.70(7) . .
O33 K1 Er 38.04(7) . .
O1 K1 Er 138.09(11) 2_767 .
O53 K1 Er 38.59(7) . .
C33 K1 Er 54.40(9) . .
C53 K1 Er 52.91(9) . .
C13 K1 Er 52.03(9) . .
S1 K1 Er 141.27(5) . .
O3 S1 O1 114.6(4) . .
O3 S1 O2 115.5(4) . .
O1 S1 O2 115.0(4) . .
O3 S1 C1 103.9(4) . .
O1 S1 C1 103.4(3) . .
O2 S1 C1 102.0(3) . .
O3 S1 K1 75.5(4) . .
O1 S1 K1 121.8(2) . .
O2 S1 K1 43.9(2) . .
C1 S1 K1 130.9(2) . .
S1 O1 K1 159.0(3) . 2_767
S1 O2 K1 114.5(3) . .
F2 C1 F3 106.1(8) . .
F2 C1 F1 107.2(6) . .
F3 C1 F1 104.7(7) . .
F2 C1 S1 113.3(6) . .
F3 C1 S1 111.5(6) . .
F1 C1 S1 113.3(6) . .
O73 C72 C71 111.3(8) . .
C72 O73 C74 112.6(7) . .
C75 C74 O73 111.6(9) . .
Cl2 C81 Cl3 111.4(10) . .
Cl2 C81 Cl1 109.0(8) . .
Cl3 C81 Cl1 107.4(7) . .

loop_
_geom_bond_atom_site_label_1
_geom_bond_atom_site_label_2
_geom_bond_distance
_geom_bond_site_symmetry_2
Er O13 2.313(3) .
Er O33 2.329(3) .
Er O53 2.347(3) .
Er O22 2.415(3) .
Er O42 2.424(4) .
Er O62 2.431(4) .
Er N51 2.484(4) .
Er N11 2.494(4) .
Er N31 2.500(4) .
Er K1 3.7565(14) .
N11 C20 1.335(6) .
N11 C12 1.346(6) .
C12 C17 1.410(7) .
C12 C13 1.438(7) .
C13 O13 1.314(6) .
C13 C14 1.399(7) .
C13 K1 3.517(5) .
O13 K1 2.700(4) .
C14 C15 1.404(8) .
C15 C16 1.358(8) .
C16 C17 1.410(8) .
C17 C18 1.397(8) .
C18 C19 1.360(9) .
C19 C20 1.416(8) .
C20 C21 1.510(8) .
C21 O22 1.238(6) .
C21 N23 1.340(7) .
N23 C24 1.464(7) .
N23 C26 1.482(9) .
C24 C25 1.496(9) .
C26 C27 1.481(10) .
N31 C40 1.325(7) .
N31 C32 1.357(6) .
C32 C37 1.417(7) .
C32 C33 1.440(8) .
C33 O33 1.316(6) .
C33 C34 1.369(7) .
C33 K1 3.218(6) .
O33 K1 2.704(4) .
C34 C35 1.387(9) .
C35 C36 1.361(10) .
C36 C37 1.416(9) .
C37 C38 1.413(10) .
C38 C39 1.360(10) .
C39 C40 1.397(8) .
C40 C41 1.494(8) .
C41 O42 1.248(7) .
C41 N43 1.329(8) .
N43 C46 1.478(12) .
N43 C44 1.576(16) .
C44 C45 1.322(14) .
C46 C47 1.294(14) .
N51 C60 1.327(7) .
N51 C52 1.353(7) .
C52 C57 1.423(7) .
C52 C53 1.437(7) .
C53 O53 1.311(6) .
C53 C54 1.383(8) .
C53 K1 3.490(5) .
O53 K1 2.803(4) .
C54 C55 1.408(8) .
C55 C56 1.364(9) .
C56 C57 1.420(9) .
C57 C58 1.398(9) .
C58 C59 1.354(9) .
C59 C60 1.422(7) .
C60 C61 1.508(8) .
C61 O62 1.242(6) .
C61 N63 1.343(7) .
N63 C66 1.463(8) .
N63 C64 1.471(6) .
C64 C65 1.525(8) .
C66 C67 1.515(9) .
K1 O2 2.690(6) .
K1 O1 2.744(4) 2_767
K1 S1 3.533(2) .
S1 O3 1.377(6) .
S1 O1 1.420(4) .
S1 O2 1.433(5) .
S1 C1 1.793(8) .
O1 K1 2.744(4) 2_767
C1 F2 1.318(8) .
C1 F3 1.315(10) .
C1 F1 1.318(8) .
C71 C72 1.453(12) .
C72 O73 1.412(10) .
O73 C74 1.420(10) .
C74 C75 1.400(13) .
Cl1 C81 1.738(16) .
Cl2 C81 1.690(15) .
Cl3 C81 1.737(13) .

loop_
_geom_torsion_atom_site_label_1
_geom_torsion_atom_site_label_2
_geom_torsion_atom_site_label_3
_geom_torsion_atom_site_label_4
_geom_torsion
_geom_torsion_site_symmetry_1
_geom_torsion_site_symmetry_4
O13 Er N11 C20 177.6(4) . .
O33 Er N11 C20 -151.4(4) . .
O53 Er N11 C20 -104.3(4) . .
O22 Er N11 C20 -0.7(4) . .
O42 Er N11 C20 81.1(4) . .
O62 Er N11 C20 26.5(5) . .
N51 Er N11 C20 -48.0(4) . .
N31 Er N11 C20 117.4(4) . .
K1 Er N11 C20 -147.8(4) . .
O13 Er N11 C12 2.6(3) . .
O33 Er N11 C12 33.7(4) . .
O53 Er N11 C12 80.7(3) . .
O22 Er N11 C12 -175.6(4) . .
O42 Er N11 C12 -93.9(4) . .
O62 Er N11 C12 -148.4(3) . .
N51 Er N11 C12 137.1(3) . .
N31 Er N11 C12 -57.5(4) . .
K1 Er N11 C12 37.2(3) . .
C20 N11 C12 C17 -0.2(8) . .
Er N11 C12 C17 175.0(4) . .
C20 N11 C12 C13 -179.2(5) . .
Er N11 C12 C13 -4.0(6) . .
N11 C12 C13 O13 3.5(7) . .
C17 C12 C13 O13 -175.6(5) . .
N11 C12 C13 C14 -176.9(5) . .
C17 C12 C13 C14 4.1(8) . .
N11 C12 C13 K1 -47.7(7) . .
C17 C12 C13 K1 133.2(5) . .
C14 C13 O13 Er 179.4(4) . .
C12 C13 O13 Er -1.0(6) . .
K1 C13 O13 Er 118.7(4) . .
C14 C13 O13 K1 60.7(6) . .
C12 C13 O13 K1 -119.7(4) . .
O33 Er O13 C13 -162.7(4) . .
O53 Er O13 C13 -82.8(4) . .
O22 Er O13 C13 1.2(4) . .
O42 Er O13 C13 66.8(4) . .
O62 Er O13 C13 134.2(4) . .
N51 Er O13 C13 -102.6(4) . .
N11 Er O13 C13 -0.8(3) . .
N31 Er O13 C13 128.9(4) . .
K1 Er O13 C13 -128.9(4) . .
O33 Er O13 K1 -33.87(12) . .
O53 Er O13 K1 46.08(11) . .
O22 Er O13 K1 130.06(14) . .
O42 Er O13 K1 -164.31(13) . .
O62 Er O13 K1 -96.9(2) . .
N51 Er O13 K1 26.3(2) . .
N11 Er O13 K1 128.05(15) . .
N31 Er O13 K1 -102.24(13) . .
O13 C13 C14 C15 174.7(5) . .
C12 C13 C14 C15 -5.0(8) . .
K1 C13 C14 C15 -148.9(5) . .
C13 C14 C15 C16 3.2(10) . .
C14 C15 C16 C17 -0.2(11) . .
N11 C12 C17 C18 0.9(9) . .
C13 C12 C17 C18 179.9(6) . .
N11 C12 C17 C16 179.8(6) . .
C13 C12 C17 C16 -1.2(9) . .
C15 C16 C17 C18 178.0(7) . .
C15 C16 C17 C12 -0.8(10) . .
C12 C17 C18 C19 -1.7(11) . .
C16 C17 C18 C19 179.5(7) . .
C17 C18 C19 C20 1.7(11) . .
C12 N11 C20 C19 0.1(8) . .
Er N11 C20 C19 -174.6(4) . .
C12 N11 C20 C21 176.1(4) . .
Er N11 C20 C21 1.3(6) . .
C18 C19 C20 N11 -0.9(10) . .
C18 C19 C20 C21 -175.9(6) . .
N11 C20 C21 O22 -1.5(7) . .
C19 C20 C21 O22 174.0(6) . .
N11 C20 C21 N23 -179.6(5) . .
C19 C20 C21 N23 -4.2(10) . .
N23 C21 O22 Er 179.3(4) . .
C20 C21 O22 Er 1.1(7) . .
O13 Er O22 C21 -2.4(5) . .
O33 Er O22 C21 148.0(4) . .
O53 Er O22 C21 71.6(5) . .
O42 Er O22 C21 -74.4(5) . .
O62 Er O22 C21 -159.4(5) . .
N51 Er O22 C21 133.9(5) . .
N11 Er O22 C21 -0.3(4) . .
N31 Er O22 C21 -108.3(5) . .
K1 Er O22 C21 63.4(5) . .
O22 C21 N23 C24 169.5(6) . .
C20 C21 N23 C24 -12.4(10) . .
O22 C21 N23 C26 -8.0(8) . .
C20 C21 N23 C26 170.1(5) . .
C21 N23 C24 C25 98.9(8) . .
C26 N23 C24 C25 -83.5(7) . .
C21 N23 C26 C27 90.8(7) . .
C24 N23 C26 C27 -87.1(7) . .
O13 Er N31 C40 -94.9(4) . .
O33 Er N31 C40 -179.7(4) . .
O53 Er N31 C40 -143.9(4) . .
O22 Er N31 C40 35.9(5) . .
O42 Er N31 C40 -1.2(4) . .
O62 Er N31 C40 88.0(4) . .
N51 Er N31 C40 124.1(4) . .
N11 Er N31 C40 -39.8(5) . .
K1 Er N31 C40 -139.1(4) . .
O13 Er N31 C32 78.0(3) . .
O33 Er N31 C32 -6.9(3) . .
O53 Er N31 C32 28.9(4) . .
O22 Er N31 C32 -151.2(3) . .
O42 Er N31 C32 171.6(4) . .
O62 Er N31 C32 -99.1(3) . .
N51 Er N31 C32 -63.1(4) . .
N11 Er N31 C32 133.0(3) . .
K1 Er N31 C32 33.7(3) . .
C40 N31 C32 C37 2.5(8) . .
Er N31 C32 C37 -170.6(4) . .
C40 N31 C32 C33 178.9(5) . .
Er N31 C32 C33 5.8(6) . .
N31 C32 C33 O33 0.8(7) . .
C37 C32 C33 O33 177.2(5) . .
N31 C32 C33 C34 -179.4(5) . .
C37 C32 C33 C34 -3.0(8) . .
N31 C32 C33 K1 -64.7(5) . .
C37 C32 C33 K1 111.7(5) . .
C34 C33 O33 Er 172.2(4) . .
C32 C33 O33 Er -8.0(6) . .
K1 C33 O33 Er 104.4(3) . .
C34 C33 O33 K1 67.9(6) . .
C32 C33 O33 K1 -112.4(4) . .
O13 Er O33 C33 -72.9(4) . .
O53 Er O33 C33 -148.6(4) . .
O22 Er O33 C33 129.7(4) . .
O42 Er O33 C33 6.1(4) . .
O62 Er O33 C33 79.7(4) . .
N51 Er O33 C33 143.2(4) . .
N11 Er O33 C33 -101.8(4) . .
N31 Er O33 C33 7.8(3) . .
K1 Er O33 C33 -106.7(4) . .
O13 Er O33 K1 33.78(11) . .
O53 Er O33 K1 -41.91(11) . .
O22 Er O33 K1 -123.5(2) . .
O42 Er O33 K1 112.79(16) . .
O62 Er O33 K1 -173.54(12) . .
N51 Er O33 K1 -110.12(14) . .
N11 Er O33 K1 4.9(2) . .
N31 Er O33 K1 114.53(14) . .
O33 C33 C34 C35 -177.3(6) . .
C32 C33 C34 C35 2.9(9) . .
K1 C33 C34 C35 -127.2(6) . .
C33 C34 C35 C36 -1.1(11) . .
C34 C35 C36 C37 -0.9(11) . .
N31 C32 C37 C38 -0.6(8) . .
C33 C32 C37 C38 -176.8(5) . .
N31 C32 C37 C36 177.4(5) . .
C33 C32 C37 C36 1.2(8) . .
C35 C36 C37 C38 178.6(7) . .
C35 C36 C37 C32 0.8(9) . .
C32 C37 C38 C39 -1.6(9) . .
C36 C37 C38 C39 -179.5(6) . .
C37 C38 C39 C40 2.0(10) . .
C32 N31 C40 C39 -2.1(8) . .
Er N31 C40 C39 170.3(4) . .
C32 N31 C40 C41 -176.5(4) . .
Er N31 C40 C41 -4.0(6) . .
C38 C39 C40 N31 -0.1(10) . .
C38 C39 C40 C41 173.1(6) . .
N31 C40 C41 O42 10.9(8) . .
C39 C40 C41 O42 -162.9(6) . .
N31 C40 C41 N43 -169.9(6) . .
C39 C40 C41 N43 16.3(11) . .
N43 C41 O42 Er 167.0(5) . .
C40 C41 O42 Er -13.8(8) . .
O13 Er O42 C41 86.0(5) . .
O33 Er O42 C41 10.2(6) . .
O53 Er O42 C41 143.7(4) . .
O22 Er O42 C41 -141.1(5) . .
O62 Er O42 C41 -65.4(5) . .
N51 Er O42 C41 -103.7(5) . .
N11 Er O42 C41 152.8(5) . .
N31 Er O42 C41 8.3(5) . .
K1 Er O42 C41 71.1(5) . .
O42 C41 N43 C46 -174.3(9) . .
C40 C41 N43 C46 6.5(13) . .
O42 C41 N43 C44 20.4(10) . .
C40 C41 N43 C44 -158.8(7) . .
C41 N43 C44 C45 -95.2(10) . .
C46 N43 C44 C45 97.3(10) . .
C41 N43 C46 C47 91.7(14) . .
C44 N43 C46 C47 -102.8(16) . .
O13 Er N51 C60 -160.1(3) . .
O33 Er N51 C60 -99.1(4) . .
O53 Er N51 C60 179.1(4) . .
O22 Er N51 C60 73.0(4) . .
O42 Er N51 C60 34.5(4) . .
O62 Er N51 C60 -8.9(3) . .
N11 Er N51 C60 117.0(4) . .
N31 Er N51 C60 -47.7(4) . .
K1 Er N51 C60 -141.6(3) . .
O13 Er N51 C52 16.4(4) . .
O33 Er N51 C52 77.3(3) . .
O53 Er N51 C52 -4.5(3) . .
O22 Er N51 C52 -110.6(3) . .
O42 Er N51 C52 -149.0(3) . .
O62 Er N51 C52 167.5(4) . .
N11 Er N51 C52 -66.5(3) . .
N31 Er N51 C52 128.8(3) . .
K1 Er N51 C52 34.9(3) . .
C60 N51 C52 C57 0.7(7) . .
Er N51 C52 C57 -175.8(4) . .
C60 N51 C52 C53 -179.7(4) . .
Er N51 C52 C53 3.7(5) . .
N51 C52 C53 O53 0.7(6) . .
C57 C52 C53 O53 -179.8(4) . .
N51 C52 C53 C54 -179.6(4) . .
C57 C52 C53 C54 -0.1(7) . .
N51 C52 C53 K1 -56.8(5) . .
C57 C52 C53 K1 122.7(4) . .
C54 C53 O53 Er 175.1(4) . .
C52 C53 O53 Er -5.3(6) . .
K1 C53 O53 Er 108.0(3) . .
C54 C53 O53 K1 67.1(5) . .
C52 C53 O53 K1 -113.3(4) . .
O13 Er O53 C53 -160.7(4) . .
O33 Er O53 C53 -77.1(3) . .
O22 Er O53 C53 69.6(3) . .
O42 Er O53 C53 138.0(3) . .
O62 Er O53 C53 -4.1(4) . .
N51 Er O53 C53 5.1(3) . .
N11 Er O53 C53 129.3(3) . .
N31 Er O53 C53 -110.5(3) . .
K1 Er O53 C53 -117.0(4) . .
O13 Er O53 K1 -43.65(10) . .
O33 Er O53 K1 39.91(10) . .
O22 Er O53 K1 -173.40(11) . .
O42 Er O53 K1 -105.0(2) . .
O62 Er O53 K1 112.96(13) . .
N51 Er O53 K1 122.14(13) . .
N11 Er O53 K1 -113.71(12) . .
N31 Er O53 K1 6.5(2) . .
O53 C53 C54 C55 179.5(5) . .
C52 C53 C54 C55 -0.1(7) . .
K1 C53 C54 C55 -136.2(5) . .
C53 C54 C55 C56 0.4(9) . .
C54 C55 C56 C57 -0.4(9) . .
C55 C56 C57 C58 177.9(6) . .
C55 C56 C57 C52 0.2(8) . .
N51 C52 C57 C58 1.7(7) . .
C53 C52 C57 C58 -177.8(5) . .
N51 C52 C57 C56 179.6(5) . .
C53 C52 C57 C56 0.1(8) . .
C56 C57 C58 C59 -179.8(5) . .
C52 C57 C58 C59 -2.1(8) . .
C57 C58 C59 C60 0.2(8) . .
C52 N51 C60 C59 -2.7(7) . .
Er N51 C60 C59 173.6(3) . .
C52 N51 C60 C61 -176.7(4) . .
Er N51 C60 C61 -0.4(5) . .
C58 C59 C60 N51 2.3(8) . .
C58 C59 C60 C61 175.1(5) . .
N51 C60 C61 O62 18.6(6) . .
C59 C60 C61 O62 -154.8(5) . .
N51 C60 C61 N63 -162.9(5) . .
C59 C60 C61 N63 23.7(8) . .
N63 C61 O62 Er 152.2(4) . .
C60 C61 O62 Er -29.2(6) . .
O13 Er O62 C61 161.8(3) . .
O33 Er O62 C61 99.8(4) . .
O53 Er O62 C61 29.9(4) . .
O22 Er O62 C61 -54.0(4) . .
O42 Er O62 C61 -129.1(4) . .
N51 Er O62 C61 20.5(4) . .
N11 Er O62 C61 -78.9(4) . .
N31 Er O62 C61 167.3(4) . .
K1 Er O62 C61 93.8(4) . .
O62 C61 N63 C66 3.3(7) . .
C60 C61 N63 C66 -175.2(5) . .
O62 C61 N63 C64 -165.6(5) . .
C60 C61 N63 C64 15.9(8) . .
C61 N63 C64 C65 -112.8(7) . .
C66 N63 C64 C65 78.0(7) . .
C61 N63 C66 C67 -81.3(7) . .
C64 N63 C66 C67 88.8(6) . .
C13 O13 K1 O2 -16.2(3) . .
Er O13 K1 O2 -147.18(14) . .
C13 O13 K1 O33 161.8(3) . .
Er O13 K1 O33 30.83(10) . .
C13 O13 K1 O1 -122.9(3) . 2_767
Er O13 K1 O1 106.1(2) . 2_767
C13 O13 K1 O53 89.6(3) . .
Er O13 K1 O53 -41.38(11) . .
C13 O13 K1 C33 -173.1(3) . .
Er O13 K1 C33 55.94(13) . .
C13 O13 K1 C53 94.3(3) . .
Er O13 K1 C53 -36.60(12) . .
Er O13 K1 C13 -130.9(3) . .
C13 O13 K1 S1 -38.2(3) . .
Er O13 K1 S1 -169.08(8) . .
C13 O13 K1 Er 130.9(3) . .
C33 O33 K1 O2 135(3) . .
Er O33 K1 O2 11(3) . .
C33 O33 K1 O13 93.6(3) . .
Er O33 K1 O13 -30.57(10) . .
C33 O33 K1 O1 -51.8(3) . 2_767
Er O33 K1 O1 -176.01(14) . 2_767
C33 O33 K1 O53 161.5(3) . .
Er O33 K1 O53 37.30(10) . .
Er O33 K1 C33 -124.2(3) . .
C33 O33 K1 C53 -175.9(3) . .
Er O33 K1 C53 59.91(12) . .
C33 O33 K1 C13 99.6(3) . .
Er O33 K1 C13 -24.64(11) . .
C33 O33 K1 S1 22.9(4) . .
Er O33 K1 S1 -101.3(2) . .
C33 O33 K1 Er 124.2(3) . .
C53 O53 K1 O2 -92.1(4) . .
Er O53 K1 O2 141.88(16) . .
C53 O53 K1 O13 166.4(4) . .
Er O53 K1 O13 40.40(11) . .
C53 O53 K1 O33 89.3(3) . .
Er O53 K1 O33 -36.77(10) . .
C53 O53 K1 O1 19.1(4) . 2_767
Er O53 K1 O1 -106.9(2) . 2_767
C53 O53 K1 C33 96.6(3) . .
Er O53 K1 C33 -29.44(13) . .
Er O53 K1 C53 -126.0(4) . .
C53 O53 K1 C13 -171.9(4) . .
Er O53 K1 C13 62.09(12) . .
C53 O53 K1 S1 -108.2(3) . .
Er O53 K1 S1 125.72(10) . .
C53 O53 K1 Er 126.0(4) . .
O33 C33 K1 O2 -174.7(4) . .
C34 C33 K1 O2 54.7(6) . .
C32 C33 K1 O2 -70.6(6) . .
O33 C33 K1 O13 -77.3(3) . .
C34 C33 K1 O13 152.0(4) . .
C32 C33 K1 O13 26.7(4) . .
C34 C33 K1 O33 -130.6(5) . .
C32 C33 K1 O33 104.0(5) . .
O33 C33 K1 O1 129.1(3) . 2_767
C34 C33 K1 O1 -1.5(4) . 2_767
C32 C33 K1 O1 -126.9(4) . 2_767
O33 C33 K1 O53 -16.7(3) . .
C34 C33 K1 O53 -147.3(4) . .
C32 C33 K1 O53 87.4(4) . .
O33 C33 K1 C53 3.8(3) . .
C34 C33 K1 C53 -126.9(4) . .
C32 C33 K1 C53 107.8(4) . .
O33 C33 K1 C13 -79.6(3) . .
C34 C33 K1 C13 149.8(4) . .
C32 C33 K1 C13 24.4(4) . .
O33 C33 K1 S1 -168.5(2) . .
C34 C33 K1 S1 60.8(4) . .
C32 C33 K1 S1 -64.5(4) . .
O33 C33 K1 Er -38.8(2) . .
C34 C33 K1 Er -169.4(4) . .
C32 C33 K1 Er 65.2(4) . .
O53 C53 K1 O2 96.6(4) . .
C54 C53 K1 O2 -33.9(4) . .
C52 C53 K1 O2 -164.4(4) . .
O53 C53 K1 O13 -12.0(3) . .
C54 C53 K1 O13 -142.5(3) . .
C52 C53 K1 O13 87.1(4) . .
O53 C53 K1 O33 -81.2(3) . .
C54 C53 K1 O33 148.4(4) . .
C52 C53 K1 O33 17.9(4) . .
O53 C53 K1 O1 -166.7(3) . 2_767
C54 C53 K1 O1 62.8(4) . 2_767
C52 C53 K1 O1 -67.6(4) . 2_767
C54 C53 K1 O53 -130.5(5) . .
C52 C53 K1 O53 99.1(5) . .
O53 C53 K1 C33 -82.8(3) . .
C54 C53 K1 C33 146.7(3) . .
C52 C53 K1 C33 16.3(4) . .
O53 C53 K1 C13 7.3(3) . .
C54 C53 K1 C13 -123.2(3) . .
C52 C53 K1 C13 106.4(4) . .
O53 C53 K1 S1 90.0(3) . .
C54 C53 K1 S1 -40.5(4) . .
C52 C53 K1 S1 -171.0(3) . .
O53 C53 K1 Er -39.2(3) . .
C54 C53 K1 Er -169.7(4) . .
C52 C53 K1 Er 59.9(4) . .
O13 C13 K1 O2 164.8(3) . .
C14 C13 K1 O2 32.3(3) . .
C12 C13 K1 O2 -103.8(5) . .
C14 C13 K1 O13 -132.5(5) . .
C12 C13 K1 O13 91.5(6) . .
O13 C13 K1 O33 -16.9(3) . .
C14 C13 K1 O33 -149.4(3) . .
C12 C13 K1 O33 74.6(5) . .
O13 C13 K1 O1 86.8(4) . 2_767
C14 C13 K1 O1 -45.8(5) . 2_767
C12 C13 K1 O1 178.2(4) . 2_767
O13 C13 K1 O53 -80.2(3) . .
C14 C13 K1 O53 147.3(4) . .
C12 C13 K1 O53 11.2(4) . .
O13 C13 K1 C33 6.5(3) . .
C14 C13 K1 C33 -126.0(3) . .
C12 C13 K1 C33 97.9(5) . .
O13 C13 K1 C53 -83.1(3) . .
C14 C13 K1 C53 144.4(3) . .
C12 C13 K1 C53 8.4(5) . .
O13 C13 K1 S1 143.3(3) . .
C14 C13 K1 S1 10.8(3) . .
C12 C13 K1 S1 -125.3(5) . .
O13 C13 K1 Er -35.9(3) . .
C14 C13 K1 Er -168.4(4) . .
C12 C13 K1 Er 55.6(5) . .
O13 Er K1 O2 51.1(2) . .
O33 Er K1 O2 -179.2(2) . .
O53 Er K1 O2 -60.4(2) . .
O22 Er K1 O2 -49.4(3) . .
O42 Er K1 O2 72.0(2) . .
O62 Er K1 O2 -170.7(2) . .
N51 Er K1 O2 -111.7(2) . .
N11 Er K1 O2 3.8(2) . .
N31 Er K1 O2 123.9(2) . .
O33 Er K1 O13 129.77(16) . .
O53 Er K1 O13 -111.49(16) . .
O22 Er K1 O13 -100.48(19) . .
O42 Er K1 O13 20.99(18) . .
O62 Er K1 O13 138.20(16) . .
N51 Er K1 O13 -162.80(15) . .
N11 Er K1 O13 -47.31(15) . .
N31 Er K1 O13 72.85(15) . .
O13 Er K1 O33 -129.77(16) . .
O53 Er K1 O33 118.74(16) . .
O22 Er K1 O33 129.75(18) . .
O42 Er K1 O33 -108.78(17) . .
O62 Er K1 O33 8.43(15) . .
N51 Er K1 O33 67.44(15) . .
N11 Er K1 O33 -177.08(14) . .
N31 Er K1 O33 -56.91(14) . .
O13 Er K1 O1 -123.9(2) . 2_767
O33 Er K1 O1 5.9(2) . 2_767
O53 Er K1 O1 124.6(2) . 2_767
O22 Er K1 O1 135.6(2) . 2_767
O42 Er K1 O1 -102.9(2) . 2_767
O62 Er K1 O1 14.3(2) . 2_767
N51 Er K1 O1 73.3(2) . 2_767
N11 Er K1 O1 -171.2(2) . 2_767
N31 Er K1 O1 -51.0(2) . 2_767
O13 Er K1 O53 111.49(16) . .
O33 Er K1 O53 -118.74(16) . .
O22 Er K1 O53 11.01(18) . .
O42 Er K1 O53 132.48(17) . .
O62 Er K1 O53 -110.31(15) . .
N51 Er K1 O53 -51.30(14) . .
N11 Er K1 O53 64.18(14) . .
N31 Er K1 O53 -175.65(14) . .
O13 Er K1 C33 -105.64(16) . .
O33 Er K1 C33 24.13(16) . .
O53 Er K1 C33 142.87(16) . .
O22 Er K1 C33 153.88(19) . .
O42 Er K1 C33 -84.66(17) . .
O62 Er K1 C33 32.55(16) . .
N51 Er K1 C33 91.56(15) . .
N11 Er K1 C33 -152.95(14) . .
N31 Er K1 C33 -32.79(14) . .
O13 Er K1 C53 132.34(16) . .
O33 Er K1 C53 -97.89(15) . .
O53 Er K1 C53 20.85(15) . .
O22 Er K1 C53 31.86(18) . .
O42 Er K1 C53 153.32(16) . .
O62 Er K1 C53 -89.46(15) . .
N51 Er K1 C53 -30.46(14) . .
N11 Er K1 C53 85.03(14) . .
N31 Er K1 C53 -154.81(14) . .
O13 Er K1 C13 18.39(16) . .
O33 Er K1 C13 148.16(15) . .
O53 Er K1 C13 -93.10(15) . .
O22 Er K1 C13 -82.09(18) . .
O42 Er K1 C13 39.38(16) . .
O62 Er K1 C13 156.59(15) . .
N51 Er K1 C13 -144.40(14) . .
N11 Er K1 C13 -28.91(13) . .
N31 Er K1 C13 91.25(14) . .
O13 Er K1 S1 17.04(13) . .
O33 Er K1 S1 146.81(14) . .
O53 Er K1 S1 -94.45(14) . .
O22 Er K1 S1 -83.44(17) . .
O42 Er K1 S1 38.02(16) . .
O62 Er K1 S1 155.24(13) . .
N51 Er K1 S1 -145.76(12) . .
N11 Er K1 S1 -30.27(12) . .
N31 Er K1 S1 89.89(12) . .
O2 K1 S1 O3 -155.6(4) . .
O13 K1 S1 O3 -46.9(3) . .
O33 K1 S1 O3 17.4(4) . .
O1 K1 S1 O3 96.6(3) 2_767 .
O53 K1 S1 O3 -111.6(3) . .
C33 K1 S1 O3 30.6(3) . .
C53 K1 S1 O3 -138.8(3) . .
C13 K1 S1 O3 -58.7(3) . .
Er K1 S1 O3 -57.6(3) . .
O2 K1 S1 O1 94.2(5) . .
O13 K1 S1 O1 -157.2(3) . .
O33 K1 S1 O1 -92.9(4) . .
O1 K1 S1 O1 -13.7(4) 2_767 .
O53 K1 S1 O1 138.1(3) . .
C33 K1 S1 O1 -79.6(3) . .
C53 K1 S1 O1 111.0(3) . .
C13 K1 S1 O1 -168.9(3) . .
Er K1 S1 O1 -167.8(3) . .
O13 K1 S1 O2 108.6(4) . .
O33 K1 S1 O2 172.9(4) . .
O1 K1 S1 O2 -107.9(4) 2_767 .
O53 K1 S1 O2 43.9(4) . .
C33 K1 S1 O2 -173.8(4) . .
C53 K1 S1 O2 16.7(4) . .
C13 K1 S1 O2 96.9(4) . .
Er K1 S1 O2 98.0(4) . .
O2 K1 S1 C1 -59.6(5) . .
O13 K1 S1 C1 49.0(4) . .
O33 K1 S1 C1 113.3(5) . .
O1 K1 S1 C1 -167.5(4) 2_767 .
O53 K1 S1 C1 -15.7(4) . .
C33 K1 S1 C1 126.5(4) . .
C53 K1 S1 C1 -42.9(4) . .
C13 K1 S1 C1 37.3(4) . .
Er K1 S1 C1 38.3(4) . .
O3 S1 O1 K1 -48.2(10) . 2_767
O2 S1 O1 K1 89.2(9) . 2_767
C1 S1 O1 K1 -160.5(9) . 2_767
K1 S1 O1 K1 39.5(10) . 2_767
O3 S1 O2 K1 26.3(5) . .
O1 S1 O2 K1 -110.7(4) . .
C1 S1 O2 K1 138.2(4) . .
O13 K1 O2 S1 -78.0(3) . .
O33 K1 O2 S1 -119(3) . .
O1 K1 O2 S1 68.1(3) 2_767 .
O53 K1 O2 S1 -144.6(3) . .
C33 K1 O2 S1 11.4(7) . .
C53 K1 O2 S1 -166.9(3) . .
C13 K1 O2 S1 -83.3(3) . .
Er K1 O2 S1 -108.5(3) . .
O3 S1 C1 F2 -66.2(8) . .
O1 S1 C1 F2 53.8(8) . .
O2 S1 C1 F2 173.4(7) . .
K1 S1 C1 F2 -148.9(5) . .
O3 S1 C1 F3 174.2(6) . .
O1 S1 C1 F3 -65.9(6) . .
O2 S1 C1 F3 53.8(6) . .
K1 S1 C1 F3 91.5(6) . .
O3 S1 C1 F1 56.3(7) . .
O1 S1 C1 F1 176.3(6) . .
O2 S1 C1 F1 -64.1(7) . .
K1 S1 C1 F1 -26.4(9) . .
C71 C72 O73 C74 -175.7(8) . .
C72 O73 C74 C75 170.1(9) . .
